data_1538853
loop_
_publ_author_name
'Oberti, R.'
'Cannillo, E.'
'Ungaretti, L.'
'Hawthorne, F.C.'

_publ_section_title
;
 (6)Al disorder in amphiboles from mantle peridotites
;
_journal_name_full 'Canadian Mineralogist'
_journal_page_first 867
_journal_page_last 878
_journal_volume 33
_journal_year 1995
_chemical_formula_sum 'Al2.22 Ca1.88 Fe0.6 H2 Mg3.68 Na0.75 O24 Si6.52 Ti0.05'
_chemical_name_systematic
;
Na.7 (Ca1.88 Na.05 Fe.07) (Mg3.68 Fe.53 Al.74 Ti.05) (Si6.52 Al1.48) O22 (O H)2
;
_space_group_IT_number 12
_symmetry_space_group_name_Hall '-C 2y'
_symmetry_space_group_name_H-M 'C 1 2/m 1'
_cell_angle_alpha 90
_cell_angle_beta 105.25
_cell_angle_gamma 90
_cell_formula_units_Z 2
_cell_length_a 9.89
_cell_length_b 18.024
_cell_length_c 5.292
_cell_volume 910.120
_citation_journal_id_ASTM CAMIA6
_cod_data_source_file Oberti_CAMIA6_1995_1349.cif
_cod_data_source_block H2Al2.22Ca1.88Fe0.6Mg3.68Na0.75O24Si6.52Ti0.05
_cod_original_cell_volume 910.1205
_cod_original_formula_sum 'H2 Al2.22 Ca1.88 Fe0.6 Mg3.68 Na0.75 O24 Si6.52 Ti0.05'
_cod_database_code 1538853

loop_
_symmetry_equiv_pos_as_xyz
x,y,z
-x,y,-z
-x,-y,-z
x,-y,z
x+1/2,y+1/2,z
-x+1/2,y+1/2,-z
-x+1/2,-y+1/2,-z
x+1/2,-y+1/2,z

loop_
_atom_site_label
_atom_site_type_symbol
_atom_site_fract_x
_atom_site_fract_y
_atom_site_fract_z
_atom_site_occupancy
_atom_site_U_iso_or_equiv
O2 O-2 0.1197 0.1728 0.7301 1 0.0
Al2 Al+3 0 0.1762 0 0.245 0.0
Ti1 Ti+4 0 0.1762 0 0.025 0.0
H1 H+1 0.1921 0 0.7548 1 0.0
O4 O-2 0.3663 0.2494 0.7881 1 0.0
Mg3 Mg+2 0 0 0 0.66 0.0
Mg2 Mg+2 0 0.1762 0 0.61 0.0
O6 O-2 0.3439 0.116 0.6083 1 0.0
Al3 Al+3 0 0 0 0.25 0.0
O7 O-2 0.3395 0 0.2769 1 0.0
O5 O-2 0.3486 0.1394 0.1107 1 0.0
Ca1 Ca+2 0 0.2794 0.5 0.94 0.0
O3 O-2 0.108 0 0.7167 1 0.0
Na2 Na+1 0 0.5 0 0.3 0.0
Na4 Na+1 0 0.4685 0 0.1 0.0
Si1 Si+4 0.2801 0.085 0.3022 0.63 0.0
Fe4 Fe+2 0 0.2557 0.5 0.035 0.0
Na1 Na+1 0 0.2794 0.5 0.025 0.0
Fe2 Fe+2 0 0.1762 0 0.12 0.0
Fe1 Fe+2 0 0.0887 0.5 0.1 0.0
Mg1 Mg+2 0 0.0887 0.5 0.9 0.0
Al1 Al+3 0.2801 0.085 0.3022 0.37 0.0
Si2 Si+4 0.29 0.1726 0.8111 1 0.0
Na3 Na+1 0.0319 0.5 0.0802 0.1 0.0
Fe3 Fe+2 0 0 0 0.09 0.0
O1 O-2 0.1077 0.087 0.2173 1 0.0
